data_2225202
loop_
_publ_author_name
'Lo, Kong Mun'
'Ng, Seik Weng'

_publ_section_title
;
 <i>catena</i>-Poly[trimethylphenylammonium
 [[bromidocadmate(II)]-\m-bromido-\m-chlorido]]
;
_journal_coeditor_code CI5034
_journal_issue 3
_journal_name_full 'Acta Crystallographica Section E'
_journal_page_first m308
_journal_paper_doi 10.1107/S1600536810005817
_journal_volume 66
_journal_year 2010
_chemical_formula_iupac '(C9 H14 N) [Cd Br2 Cl]'
_chemical_formula_moiety 'C9 H14 N +, [Cd Br2 Cl] -'
_chemical_formula_sum 'C9 H14 Br2 Cd Cl N'
_chemical_formula_weight 443.88
_chemical_name_systematic
;
<i>catena</i>-Poly[trimethylphenylammonium
[[bromidocadmate(II)]\m-bromido-\m-chlorido]]
;
_space_group_IT_number 9
_symmetry_cell_setting monoclinic
_symmetry_space_group_name_Hall 'C -2yc'
_symmetry_space_group_name_H-M 'C 1 c 1'
_atom_sites_solution_hydrogens geom
_atom_sites_solution_primary direct
_atom_sites_solution_secondary difmap
_audit_creation_method SHELXL-97
_cell_angle_alpha 90.00
_cell_angle_beta 95.1590(8)
_cell_angle_gamma 90.00
_cell_formula_units_Z 4
_cell_length_a 12.9403(2)
_cell_length_b 14.7059(2)
_cell_length_c 7.38660(10)
_cell_measurement_reflns_used 5267
_cell_measurement_temperature 293(2)
_cell_measurement_theta_max 28.3
_cell_measurement_theta_min 2.7
_cell_volume 1399.97(3)
_computing_cell_refinement 'SAINT (Bruker, 2009)'
_computing_data_collection 'APEX2 (Bruker, 2009)'
_computing_data_reduction 'SAINT (Bruker, 2009)'
_computing_molecular_graphics 'X-SEED (Barbour, 2001)'
_computing_publication_material 'publCIF (Westrip, 2010)'
_computing_structure_refinement 'SHELXL97 (Sheldrick, 2008)'
_computing_structure_solution 'SHELXS97 (Sheldrick, 2008)'
_diffrn_ambient_temperature 293(2)
_diffrn_measured_fraction_theta_full 0.999
_diffrn_measured_fraction_theta_max 0.999
_diffrn_measurement_device_type 'Bruker SMART APEX diffractometer'
_diffrn_measurement_method '\w scans'
_diffrn_radiation_monochromator graphite
_diffrn_radiation_source 'fine-focus sealed tube'
_diffrn_radiation_type MoK\a
_diffrn_radiation_wavelength 0.71073
_diffrn_reflns_av_R_equivalents 0.0264
_diffrn_reflns_av_sigmaI/netI 0.0495
_diffrn_reflns_limit_h_max 16
_diffrn_reflns_limit_h_min -16
_diffrn_reflns_limit_k_max 19
_diffrn_reflns_limit_k_min -19
_diffrn_reflns_limit_l_max 9
_diffrn_reflns_limit_l_min -9
_diffrn_reflns_number 6431
_diffrn_reflns_theta_full 27.49
_diffrn_reflns_theta_max 27.49
_diffrn_reflns_theta_min 2.10
_diffrn_standards_number 0
_exptl_absorpt_coefficient_mu 7.426
_exptl_absorpt_correction_T_max 0.746
_exptl_absorpt_correction_T_min 0.378
_exptl_absorpt_correction_type multi-scan
_exptl_absorpt_process_details '(SADABS; Sheldrick, 1996)'
_exptl_crystal_colour Colourless
_exptl_crystal_density_diffrn 2.106
_exptl_crystal_density_method 'not measured'
_exptl_crystal_description Block
_exptl_crystal_F_000 840
_exptl_crystal_size_max 0.30
_exptl_crystal_size_mid 0.25
_exptl_crystal_size_min 0.20
_refine_diff_density_max 0.669
_refine_diff_density_min -0.683
_refine_ls_abs_structure_details 'Flack (1983), 1451 Friedel pairs'
_refine_ls_abs_structure_Flack 0.021(9)
_refine_ls_extinction_method none
_refine_ls_goodness_of_fit_ref 1.064
_refine_ls_hydrogen_treatment constr
_refine_ls_matrix_type full
_refine_ls_number_parameters 124
_refine_ls_number_reflns 3068
_refine_ls_number_restraints 10
_refine_ls_restrained_S_all 1.063
_refine_ls_R_factor_all 0.0279
_refine_ls_R_factor_gt 0.0269
_refine_ls_shift/su_max 0.001
_refine_ls_shift/su_mean 0.001
_refine_ls_structure_factor_coef Fsqd
_refine_ls_weighting_details 'calc w=1/[\s^2^(Fo^2^)+(0.0296P)^2^+0.0436P] where P=(Fo^2^+2Fc^2^)/3'
_refine_ls_weighting_scheme calc
_refine_ls_wR_factor_gt 0.0692
_refine_ls_wR_factor_ref 0.0697
_reflns_number_gt 2966
_reflns_number_total 3068
_reflns_threshold_expression I>2\s(I)
_cod_data_source_file ci5034.cif
_cod_data_source_block I
_cod_depositor_comments
;
The following automatic conversions were performed:
'_symmetry_cell_setting' value 'Monoclinic' changed to 'monoclinic'
according to '/home/saulius/struct/CIF-dictionaries/cif_core.dic'
dictionary named 'cif_core.dic' version 2.4.1 from 2010-06-29.

Automatic conversion script
Id: cif_fix_enum 1527 2010-12-29 10:47:43Z saulius 

The following automatic conversions were performed:

'_symmetry_cell_setting' value 'Monoclinic' changed to 'monoclinic'
according to /home/saulius/struct/CIF-dictionaries/cif_core.dic
dictionary named 'cif_core.dic' version 2.4.1 from 2010-06-29.

Automatic conversion script
Id: cif_fix_values 1715 2011-07-08 13:25:40Z adriana 
;
_cod_original_sg_symbol_H-M 'C c'
_cod_database_code 2225202
_cod_database_fobs_code 2225202

loop_
_symmetry_equiv_pos_as_xyz
'x, y, z'
'x, -y, z+1/2'
'x+1/2, y+1/2, z'
'x+1/2, -y+1/2, z+1/2'

loop_
_atom_site_type_symbol
_atom_site_label
_atom_site_fract_x
_atom_site_fract_y
_atom_site_fract_z
_atom_site_U_iso_or_equiv
_atom_site_adp_type
_atom_site_calc_flag
_atom_site_refinement_flags
_atom_site_occupancy
_atom_site_disorder_assembly
_atom_site_disorder_group
Cd Cd1 0.50000(2) 0.451513(19) 0.50000(3) 0.04131(10) Uani d . 1 . .
Br Br1 0.63269(6) 0.51023(6) 0.29653(9) 0.04153(19) Uani d P 0.302(2) . .
Br Br2 0.36460(4) 0.55946(3) 0.61951(6) 0.04104(14) Uani d P 0.861(2) . .
Br Br3 0.48809(5) 0.28104(3) 0.54560(8) 0.05001(16) Uani d P 0.837(2) . .
Cl Cl1 0.63269(6) 0.51023(6) 0.29653(9) 0.04153(19) Uani d P 0.698(2) . .
Cl Cl2 0.36460(4) 0.55946(3) 0.61951(6) 0.04104(14) Uani d P 0.139(2) . .
Cl Cl3 0.48809(5) 0.28104(3) 0.54560(8) 0.05001(16) Uani d P 0.163(2) . .
N N1 0.6446(3) 0.8091(3) 0.5732(4) 0.0399(8) Uani d D 1 . .
C C1 0.5525(2) 0.8692(2) 0.5708(5) 0.0405(9) Uani d G 1 . .
C C2 0.4530(3) 0.8337(2) 0.5711(6) 0.0623(14) Uani d G 1 . .
H H2 0.4432 0.7710 0.5716 0.075 Uiso calc R 1 . .
C C3 0.3682(2) 0.8917(3) 0.5705(8) 0.089(2) Uani d G 1 . .
H H3 0.3017 0.8679 0.5706 0.106 Uiso calc R 1 . .
C C4 0.3830(3) 0.9854(3) 0.5696(8) 0.091(3) Uani d G 1 . .
H H4 0.3262 1.0242 0.5692 0.109 Uiso calc R 1 . .
C C5 0.4825(4) 1.02091(19) 0.5694(7) 0.082(2) Uani d G 1 . .
H H5 0.4923 1.0835 0.5688 0.098 Uiso calc R 1 . .
C C6 0.5673(3) 0.9628(2) 0.5700(6) 0.0594(14) Uani d G 1 . .
H H6 0.6339 0.9866 0.5698 0.071 Uiso calc R 1 . .
C C7 0.6156(6) 0.7104(3) 0.5704(10) 0.0697(16) Uani d D 1 . .
H H7A 0.5714 0.6975 0.4620 0.104 Uiso calc R 1 . .
H H7B 0.5796 0.6966 0.6751 0.104 Uiso calc R 1 . .
H H7C 0.6773 0.6740 0.5722 0.104 Uiso calc R 1 . .
C C8 0.7023(4) 0.8299(5) 0.4097(7) 0.0624(14) Uani d D 1 . .
H H8A 0.6595 0.8148 0.3009 0.094 Uiso calc R 1 . .
H H8B 0.7650 0.7946 0.4153 0.094 Uiso calc R 1 . .
H H8C 0.7193 0.8934 0.4086 0.094 Uiso calc R 1 . .
C C9 0.7151(4) 0.8261(5) 0.7446(7) 0.0623(15) Uani d D 1 . .
H H9A 0.7481 0.8843 0.7365 0.093 Uiso calc R 1 . .
H H9B 0.7670 0.7794 0.7583 0.093 Uiso calc R 1 . .
H H9C 0.6749 0.8255 0.8476 0.093 Uiso calc R 1 . .

loop_
_atom_site_aniso_label
_atom_site_aniso_U_11
_atom_site_aniso_U_22
_atom_site_aniso_U_33
_atom_site_aniso_U_12
_atom_site_aniso_U_13
_atom_site_aniso_U_23
Cd1 0.04678(18) 0.03161(15) 0.04784(18) 0.00106(13) 0.01690(13) -0.00100(13)
Br1 0.0383(4) 0.0526(5) 0.0341(3) -0.0033(3) 0.0054(3) 0.0011(3)
Br2 0.0381(3) 0.0426(3) 0.0431(3) 0.00585(18) 0.00755(18) -0.00786(17)
Br3 0.0605(3) 0.0296(2) 0.0590(3) 0.0028(2) 0.0003(2) 0.00449(19)
Cl1 0.0383(4) 0.0526(5) 0.0341(3) -0.0033(3) 0.0054(3) 0.0011(3)
Cl2 0.0381(3) 0.0426(3) 0.0431(3) 0.00585(18) 0.00755(18) -0.00786(17)
Cl3 0.0605(3) 0.0296(2) 0.0590(3) 0.0028(2) 0.0003(2) 0.00449(19)
N1 0.0381(19) 0.042(2) 0.0400(18) -0.0041(15) 0.0046(14) 0.0012(14)
C1 0.040(2) 0.040(2) 0.041(2) -0.0041(17) 0.0006(17) -0.0010(16)
C2 0.047(3) 0.068(4) 0.072(4) -0.014(3) 0.005(2) 0.005(3)
C3 0.046(3) 0.120(7) 0.098(5) 0.005(4) 0.001(3) -0.006(5)
C4 0.084(5) 0.103(6) 0.082(5) 0.047(5) -0.013(4) -0.011(4)
C5 0.091(5) 0.064(4) 0.089(5) 0.025(4) -0.003(4) -0.008(4)
C6 0.065(4) 0.040(3) 0.071(3) -0.004(2) -0.004(3) 0.005(2)
C7 0.082(4) 0.038(3) 0.090(5) -0.001(3) 0.007(3) -0.002(3)
C8 0.046(3) 0.093(5) 0.050(3) 0.001(3) 0.017(2) -0.001(3)
C9 0.051(3) 0.085(4) 0.048(3) 0.002(3) -0.008(2) 0.001(3)

loop_
_atom_type_symbol
_atom_type_description
_atom_type_scat_dispersion_real
_atom_type_scat_dispersion_imag
_atom_type_scat_source
C C 0.0033 0.0016 'International Tables Vol C Tables 4.2.6.8 and 6.1.1.4'
H H 0.0000 0.0000 'International Tables Vol C Tables 4.2.6.8 and 6.1.1.4'
N N 0.0061 0.0033 'International Tables Vol C Tables 4.2.6.8 and 6.1.1.4'
Cl Cl 0.1484 0.1585 'International Tables Vol C Tables 4.2.6.8 and 6.1.1.4'
Br Br -0.2901 2.4595 'International Tables Vol C Tables 4.2.6.8 and 6.1.1.4'
Cd Cd -0.8075 1.2024 'International Tables Vol C Tables 4.2.6.8 and 6.1.1.4'

loop_
_geom_angle_atom_site_label_1
_geom_angle_atom_site_label_2
_geom_angle_atom_site_label_3
_geom_angle_site_symmetry_1
_geom_angle_site_symmetry_3
_geom_angle
_geom_angle_publ_flag
Br1 Cd1 Br3 . . 117.92(3) ?
Br1 Cd1 Br2 . . 120.74(3) ?
Br3 Cd1 Br2 . . 120.79(2) ?
Br1 Cd1 Cl1 . 2_565 89.70(2) ?
Br3 Cd1 Cl1 . 2_565 98.00(2) ?
Br2 Cd1 Cl1 . 2_565 89.78(2) ?
Br1 Cd1 Br1 . 2_565 89.70(2) ?
Br3 Cd1 Br1 . 2_565 98.00(2) ?
Br2 Cd1 Br1 . 2_565 89.78(2) ?
Cl1 Cd1 Br1 2_565 2_565 0.00(4) ?
Br1 Cd1 Br2 . 2_564 80.904(19) ?
Br3 Cd1 Br2 . 2_564 91.835(17) ?
Br2 Cd1 Br2 . 2_564 89.796(16) ?
Cl1 Cd1 Br2 2_565 2_564 168.79(2) ?
Br1 Cd1 Br2 2_565 2_564 168.79(2) ?
Cd1 Br1 Cd1 . 2_564 97.81(3) ?
C1 N1 C7 . . 112.1(4) ?
C1 N1 C8 . . 109.0(4) ?
C7 N1 C8 . . 109.1(5) ?
C1 N1 C9 . . 109.5(4) ?
C7 N1 C9 . . 107.6(4) ?
C8 N1 C9 . . 109.4(4) ?
C2 C1 C6 . . 120.0 ?
C2 C1 N1 . . 121.3(3) ?
C6 C1 N1 . . 118.7(3) ?
C3 C2 C1 . . 120.0 ?
C3 C2 H2 . . 120.0 ?
C1 C2 H2 . . 120.0 ?
C4 C3 C2 . . 120.0 ?
C4 C3 H3 . . 120.0 ?
C2 C3 H3 . . 120.0 ?
C3 C4 C5 . . 120.0 ?
C3 C4 H4 . . 120.0 ?
C5 C4 H4 . . 120.0 ?
C6 C5 C4 . . 120.0 ?
C6 C5 H5 . . 120.0 ?
C4 C5 H5 . . 120.0 ?
C5 C6 C1 . . 120.0 ?
C5 C6 H6 . . 120.0 ?
C1 C6 H6 . . 120.0 ?
N1 C7 H7A . . 109.5 ?
N1 C7 H7B . . 109.5 ?
H7A C7 H7B . . 109.5 ?
N1 C7 H7C . . 109.5 ?
H7A C7 H7C . . 109.5 ?
H7B C7 H7C . . 109.5 ?
N1 C8 H8A . . 109.5 ?
N1 C8 H8B . . 109.5 ?
H8A C8 H8B . . 109.5 ?
N1 C8 H8C . . 109.5 ?
H8A C8 H8C . . 109.5 ?
H8B C8 H8C . . 109.5 ?
N1 C9 H9A . . 109.5 ?
N1 C9 H9B . . 109.5 ?
H9A C9 H9B . . 109.5 ?
N1 C9 H9C . . 109.5 ?
H9A C9 H9C . . 109.5 ?
H9B C9 H9C . . 109.5 ?

loop_
_geom_bond_atom_site_label_1
_geom_bond_atom_site_label_2
_geom_bond_site_symmetry_2
_geom_bond_distance
_geom_bond_publ_flag
Cd1 Br1 . 2.5332(8) ?
Cd1 Br3 . 2.5361(6) ?
Cd1 Br2 . 2.5782(5) ?
Cd1 Cl1 2_565 2.7178(8) ?
Cd1 Br1 2_565 2.7178(8) ?
Cd1 Br2 2_564 3.1795(5) ?
Br1 Cd1 2_564 2.7178(8) ?
N1 C1 . 1.483(4) ?
N1 C7 . 1.499(6) ?
N1 C8 . 1.507(5) ?
N1 C9 . 1.513(5) ?
C1 C2 . 1.39 ?
C1 C6 . 1.39 ?
C2 C3 . 1.39 ?
C2 H2 . 0.93 ?
C3 C4 . 1.39 ?
C3 H3 . 0.93 ?
C4 C5 . 1.39 ?
C4 H4 . 0.93 ?
C5 C6 . 1.39 ?
C5 H5 . 0.93 ?
C6 H6 . 0.93 ?
C7 H7A . 0.96 ?
C7 H7B . 0.96 ?
C7 H7C . 0.96 ?
C8 H8A . 0.96 ?
C8 H8B . 0.96 ?
C8 H8C . 0.96 ?
C9 H9A . 0.96 ?
C9 H9B . 0.96 ?
C9 H9C . 0.96 ?

loop_
_geom_torsion_atom_site_label_1
_geom_torsion_atom_site_label_2
_geom_torsion_atom_site_label_3
_geom_torsion_atom_site_label_4
_geom_torsion_site_symmetry_1
_geom_torsion_site_symmetry_2
_geom_torsion_site_symmetry_3
_geom_torsion_site_symmetry_4
_geom_torsion
_geom_torsion_publ_flag
Br3 Cd1 Br1 Cd1 . . . 2_564 103.65(3) ?
Br2 Cd1 Br1 Cd1 . . . 2_564 -67.89(3) ?
Cl1 Cd1 Br1 Cd1 2_565 . . 2_564 -157.45(4) ?
Br1 Cd1 Br1 Cd1 2_565 . . 2_564 -157.45(4) ?
Br2 Cd1 Br1 Cd1 2_564 . . 2_564 16.407(19) ?
C7 N1 C1 C2 . . . . 1.6(5) ?
C8 N1 C1 C2 . . . . 122.5(4) ?
C9 N1 C1 C2 . . . . -117.8(4) ?
C7 N1 C1 C6 . . . . -179.0(4) ?
C8 N1 C1 C6 . . . . -58.1(4) ?
C9 N1 C1 C6 . . . . 61.6(4) ?
N1 C1 C2 C3 . . . . 179.4(4) ?
N1 C1 C6 C5 . . . . -179.5(3) ?
